data_7014995
loop_
_publ_author_name
'Liang, Jingjing'
'Chen, Jiangfang'
'Zhao, Jing'
'Pan, Yingli'
'Zhang, Yong'
'Jia, Dingxian'

_publ_section_title
;
 Effects of lanthanide metal size and amino ligand denticity on the
 solvothermal systems Ln/Sn/Se/en and Ln/Sn/Se/dien (Ln = lanthanide)
;
_journal_issue 11
_journal_name_full 'Dalton Transactions'
_journal_page_first 2631
_journal_paper_doi 10.1039/c0dt01424a
_journal_volume 40
_journal_year 2011
_chemical_formula_moiety 'C12 H40 Gd N9 Se4 Sn'
_chemical_formula_sum 'C12 H40 Gd N9 Se4 Sn'
_chemical_formula_weight 902.31
_chemical_name_systematic
;
?
;
_space_group_IT_number 13
_symmetry_cell_setting monoclinic
_symmetry_Int_Tables_number 13
_symmetry_space_group_name_Hall '-P 2yc'
_symmetry_space_group_name_H-M 'P 1 2/c 1'
_atom_sites_solution_hydrogens geom
_atom_sites_solution_primary direct
_atom_sites_solution_secondary difmap
_audit_creation_method SHELXL-97
_cell_angle_alpha 90.00
_cell_angle_beta 101.678(4)
_cell_angle_gamma 90.00
_cell_formula_units_Z 2
_cell_length_a 10.3004(15)
_cell_length_b 9.4257(11)
_cell_length_c 13.875(2)
_cell_measurement_reflns_used 5973
_cell_measurement_temperature 223(2)
_cell_measurement_theta_max 25.35
_cell_measurement_theta_min 3.0
_cell_volume 1319.2(3)
_computing_structure_refinement 'SHELXL-97 (Sheldrick, 1997)'
_computing_structure_solution 'SHELXS-97 (Sheldrick, 1990)'
_diffrn_ambient_temperature 223(2)
_diffrn_detector_area_resol_mean 14.63
_diffrn_measured_fraction_theta_full 0.993
_diffrn_measured_fraction_theta_max 0.993
_diffrn_measurement_device_type 'Rigaku Saturn'
_diffrn_measurement_method \w
_diffrn_radiation_monochromator graphite
_diffrn_radiation_source 'fine-focus sealed tube'
_diffrn_radiation_type MoK\a
_diffrn_radiation_wavelength 0.71073
_diffrn_reflns_av_R_equivalents 0.0257
_diffrn_reflns_av_sigmaI/netI 0.0320
_diffrn_reflns_limit_h_max 12
_diffrn_reflns_limit_h_min -12
_diffrn_reflns_limit_k_max 11
_diffrn_reflns_limit_k_min -10
_diffrn_reflns_limit_l_max 16
_diffrn_reflns_limit_l_min -14
_diffrn_reflns_number 6439
_diffrn_reflns_theta_full 25.35
_diffrn_reflns_theta_max 25.35
_diffrn_reflns_theta_min 3.13
_exptl_absorpt_coefficient_mu 8.973
_exptl_absorpt_correction_T_max 0.2126
_exptl_absorpt_correction_T_min 0.1738
_exptl_absorpt_correction_type multi-scan
_exptl_absorpt_process_details 'Jacobson, R. (1998) Private communication'
_exptl_crystal_colour red
_exptl_crystal_density_diffrn 2.271
_exptl_crystal_density_method 'not measured'
_exptl_crystal_description block
_exptl_crystal_F_000 850
_exptl_crystal_size_max 0.30
_exptl_crystal_size_mid 0.28
_exptl_crystal_size_min 0.25
_refine_diff_density_max 1.107
_refine_diff_density_min -1.077
_refine_diff_density_rms 0.199
_refine_ls_extinction_method none
_refine_ls_goodness_of_fit_ref 1.052
_refine_ls_hydrogen_treatment constr
_refine_ls_matrix_type full
_refine_ls_number_parameters 120
_refine_ls_number_reflns 2405
_refine_ls_number_restraints 8
_refine_ls_restrained_S_all 1.056
_refine_ls_R_factor_all 0.0393
_refine_ls_R_factor_gt 0.0308
_refine_ls_shift/su_max 0.000
_refine_ls_shift/su_mean 0.000
_refine_ls_structure_factor_coef Fsqd
_refine_ls_weighting_details 'calc w=1/[\s^2^(Fo^2^)+(0.0481P)^2^+0.0000P] where P=(Fo^2^+2Fc^2^)/3'
_refine_ls_weighting_scheme calc
_refine_ls_wR_factor_gt 0.0772
_refine_ls_wR_factor_ref 0.0810
_reflns_number_gt 2043
_reflns_number_total 2405
_reflns_threshold_expression >2sigma(I)
_cod_data_source_file C0DT01424A.TXT
_cod_data_source_block complex_2c
_cod_original_cell_volume 1319.3(3)
_cod_original_sg_symbol_H-M 'P 2/c '
_cod_database_code 7014995

loop_
_symmetry_equiv_pos_as_xyz
'x, y, z'
'-x, y, -z+1/2'
'-x, -y, -z'
'x, -y, z-1/2'

loop_
_atom_site_label
_atom_site_type_symbol
_atom_site_fract_x
_atom_site_fract_y
_atom_site_fract_z
_atom_site_U_iso_or_equiv
_atom_site_adp_type
_atom_site_occupancy
_atom_site_symmetry_multiplicity
_atom_site_calc_flag
_atom_site_refinement_flags
_atom_site_disorder_assembly
_atom_site_disorder_group
Sn1 Sn 0.5000 0.65993(5) 0.7500 0.03921(17) Uani 1 2 d S . .
Se1 Se 0.67712(7) 0.49572(6) 0.84366(5) 0.04523(19) Uani 1 1 d . . .
Se2 Se 0.38773(7) 0.79957(6) 0.86284(4) 0.04873(19) Uani 1 1 d . . .
Gd1 Gd 0.5000 0.26937(4) 0.7500 0.03170(14) Uani 1 2 d S . .
N1 N 0.4085(5) 0.3461(5) 0.9035(4) 0.0431(12) Uani 1 1 d . . .
H1A H 0.4765 0.3465 0.9568 0.052 Uiso 1 1 calc R . .
H1B H 0.3775 0.4365 0.8942 0.052 Uiso 1 1 calc R . .
N2 N 0.2824(5) 0.1424(5) 0.7657(4) 0.0396(11) Uani 1 1 d . . .
H2 H 0.3066 0.0552 0.7934 0.048 Uiso 1 1 calc R . .
N3 N 0.4066(5) 0.0970(5) 0.6087(3) 0.0390(11) Uani 1 1 d . . .
H3A H 0.3994 0.1450 0.5510 0.047 Uiso 1 1 calc R . .
H3B H 0.4674 0.0269 0.6088 0.047 Uiso 1 1 calc R . .
C1 C 0.3011(7) 0.2545(7) 0.9255(5) 0.0527(17) Uani 1 1 d . . .
H1C H 0.2528 0.3052 0.9690 0.063 Uiso 1 1 calc R . .
H1D H 0.3395 0.1686 0.9597 0.063 Uiso 1 1 calc R . .
C2 C 0.2071(6) 0.2144(7) 0.8319(5) 0.0529(17) Uani 1 1 d . . .
H2A H 0.1384 0.1509 0.8466 0.063 Uiso 1 1 calc R . .
H2B H 0.1640 0.2996 0.7998 0.063 Uiso 1 1 calc R . .
C3 C 0.1998(6) 0.1144(7) 0.6688(5) 0.0505(16) Uani 1 1 d . . .
H3C H 0.1720 0.2042 0.6353 0.061 Uiso 1 1 calc R . .
H3D H 0.1202 0.0620 0.6761 0.061 Uiso 1 1 calc R . .
C4 C 0.2775(6) 0.0292(6) 0.6092(5) 0.0473(15) Uani 1 1 d . . .
H4A H 0.2920 -0.0665 0.6368 0.057 Uiso 1 1 calc R . .
H4B H 0.2270 0.0209 0.5415 0.057 Uiso 1 1 calc R . .
N4 N 0.028(3) 0.797(3) 0.889(3) 0.216(7) Uani 0.50 1 d PD . .
N5 N 0.086(3) 0.634(4) 0.803(3) 0.216(7) Uani 0.50 1 d PD . .
N6 N -0.107(3) 0.637(4) 0.573(3) 0.216(7) Uani 0.50 1 d PD . .
C5 C 0.023(4) 0.666(4) 0.945(3) 0.216(7) Uani 0.50 1 d PD . .
C6 C 0.048(4) 0.544(3) 0.883(3) 0.216(7) Uani 0.50 1 d PD . .
C7 C 0.052(3) 0.712(4) 0.715(3) 0.216(7) Uani 0.50 1 d PD . .
C8 C 0.019(3) 0.710(4) 0.604(3) 0.216(7) Uani 0.50 1 d PD . .

loop_
_atom_site_aniso_label
_atom_site_aniso_U_11
_atom_site_aniso_U_22
_atom_site_aniso_U_33
_atom_site_aniso_U_23
_atom_site_aniso_U_13
_atom_site_aniso_U_12
Sn1 0.0686(4) 0.0206(3) 0.0287(3) 0.000 0.0105(3) 0.000
Se1 0.0602(4) 0.0297(3) 0.0406(4) 0.0001(2) -0.0020(3) -0.0055(3)
Se2 0.0793(5) 0.0351(3) 0.0357(4) -0.0032(3) 0.0208(3) 0.0007(3)
Gd1 0.0447(2) 0.02341(19) 0.0283(2) 0.000 0.01034(17) 0.000
N1 0.057(3) 0.039(3) 0.035(3) -0.007(2) 0.015(2) 0.001(2)
N2 0.043(3) 0.037(2) 0.040(3) -0.002(2) 0.012(2) 0.002(2)
N3 0.055(3) 0.032(2) 0.032(3) -0.002(2) 0.014(2) -0.002(2)
C1 0.068(4) 0.055(4) 0.043(4) -0.003(3) 0.029(4) 0.003(3)
C2 0.048(4) 0.061(4) 0.054(4) -0.011(3) 0.023(3) -0.001(3)
C3 0.047(4) 0.046(3) 0.058(4) -0.006(3) 0.007(3) 0.000(3)
C4 0.057(4) 0.039(3) 0.046(4) -0.011(3) 0.011(3) -0.002(3)
N4 0.181(13) 0.186(16) 0.280(18) -0.051(13) 0.042(15) 0.052(12)
N5 0.181(13) 0.186(16) 0.280(18) -0.051(13) 0.042(15) 0.052(12)
N6 0.181(13) 0.186(16) 0.280(18) -0.051(13) 0.042(15) 0.052(12)
C5 0.181(13) 0.186(16) 0.280(18) -0.051(13) 0.042(15) 0.052(12)
C6 0.181(13) 0.186(16) 0.280(18) -0.051(13) 0.042(15) 0.052(12)
C7 0.181(13) 0.186(16) 0.280(18) -0.051(13) 0.042(15) 0.052(12)
C8 0.181(13) 0.186(16) 0.280(18) -0.051(13) 0.042(15) 0.052(12)

loop_
_atom_type_symbol
_atom_type_description
_atom_type_scat_dispersion_real
_atom_type_scat_dispersion_imag
_atom_type_scat_source
C C 0.0033 0.0016 'International Tables Vol C Tables 4.2.6.8 and 6.1.1.4'
H H 0.0000 0.0000 'International Tables Vol C Tables 4.2.6.8 and 6.1.1.4'
N N 0.0061 0.0033 'International Tables Vol C Tables 4.2.6.8 and 6.1.1.4'
Se Se -0.0929 2.2259 'International Tables Vol C Tables 4.2.6.8 and 6.1.1.4'
Sn Sn -0.6537 1.4246 'International Tables Vol C Tables 4.2.6.8 and 6.1.1.4'
Gd Gd -0.1653 3.9035 'International Tables Vol C Tables 4.2.6.8 and 6.1.1.4'

loop_
_geom_angle_atom_site_label_1
_geom_angle_atom_site_label_2
_geom_angle_atom_site_label_3
_geom_angle
_geom_angle_site_symmetry_1
_geom_angle_site_symmetry_3
_geom_angle_publ_flag
Se2 Sn1 Se2 116.49(3) . 2_656 ?
Se2 Sn1 Se1 105.41(2) . 2_656 ?
Se2 Sn1 Se1 112.06(2) 2_656 2_656 ?
Se2 Sn1 Se1 112.06(2) . . ?
Se2 Sn1 Se1 105.41(2) 2_656 . ?
Se1 Sn1 Se1 104.92(3) 2_656 . ?
Sn1 Se1 Gd1 84.18(2) . . ?
N3 Gd1 N3 101.8(2) . 2_656 ?
N3 Gd1 N2 64.91(14) . . ?
N3 Gd1 N2 80.84(15) 2_656 . ?
N3 Gd1 N2 80.84(15) . 2_656 ?
N3 Gd1 N2 64.91(14) 2_656 2_656 ?
N2 Gd1 N2 124.9(2) . 2_656 ?
N3 Gd1 N1 131.05(15) . . ?
N3 Gd1 N1 72.17(15) 2_656 . ?
N2 Gd1 N1 66.18(15) . . ?
N2 Gd1 N1 131.37(16) 2_656 . ?
N3 Gd1 N1 72.17(15) . 2_656 ?
N3 Gd1 N1 131.05(15) 2_656 2_656 ?
N2 Gd1 N1 131.37(16) . 2_656 ?
N2 Gd1 N1 66.18(15) 2_656 2_656 ?
N1 Gd1 N1 147.7(2) . 2_656 ?
N3 Gd1 Se1 153.91(10) . . ?
N3 Gd1 Se1 91.07(11) 2_656 . ?
N2 Gd1 Se1 140.39(10) . . ?
N2 Gd1 Se1 84.39(11) 2_656 . ?
N1 Gd1 Se1 74.40(11) . . ?
N1 Gd1 Se1 82.22(11) 2_656 . ?
N3 Gd1 Se1 91.07(11) . 2_656 ?
N3 Gd1 Se1 153.91(10) 2_656 2_656 ?
N2 Gd1 Se1 84.39(11) . 2_656 ?
N2 Gd1 Se1 140.39(10) 2_656 2_656 ?
N1 Gd1 Se1 82.22(11) . 2_656 ?
N1 Gd1 Se1 74.40(11) 2_656 2_656 ?
Se1 Gd1 Se1 86.71(3) . 2_656 ?
C1 N1 Gd1 114.6(3) . . ?
C1 N1 H1A 108.6 . . ?
Gd1 N1 H1A 108.6 . . ?
C1 N1 H1B 108.6 . . ?
Gd1 N1 H1B 108.6 . . ?
H1A N1 H1B 107.6 . . ?
C3 N2 C2 111.9(5) . . ?
C3 N2 Gd1 111.0(4) . . ?
C2 N2 Gd1 114.2(4) . . ?
C3 N2 H2 106.4 . . ?
C2 N2 H2 106.4 . . ?
Gd1 N2 H2 106.4 . . ?
C4 N3 Gd1 117.9(3) . . ?
C4 N3 H3A 107.8 . . ?
Gd1 N3 H3A 107.8 . . ?
C4 N3 H3B 107.8 . . ?
Gd1 N3 H3B 107.8 . . ?
H3A N3 H3B 107.2 . . ?
N1 C1 C2 110.2(5) . . ?
N1 C1 H1C 109.6 . . ?
C2 C1 H1C 109.6 . . ?
N1 C1 H1D 109.6 . . ?
C2 C1 H1D 109.6 . . ?
H1C C1 H1D 108.1 . . ?
N2 C2 C1 109.0(5) . . ?
N2 C2 H2A 109.9 . . ?
C1 C2 H2A 109.9 . . ?
N2 C2 H2B 109.9 . . ?
C1 C2 H2B 109.9 . . ?
H2A C2 H2B 108.3 . . ?
N2 C3 C4 109.2(5) . . ?
N2 C3 H3C 109.8 . . ?
C4 C3 H3C 109.8 . . ?
N2 C3 H3D 109.8 . . ?
C4 C3 H3D 109.8 . . ?
H3C C3 H3D 108.3 . . ?
N3 C4 C3 110.7(5) . . ?
N3 C4 H4A 109.5 . . ?
C3 C4 H4A 109.5 . . ?
N3 C4 H4B 109.5 . . ?
C3 C4 H4B 109.5 . . ?
H4A C4 H4B 108.1 . . ?
C8 N4 C5 33(3) 2_556 . ?
C8 N4 C7 62(3) 2_556 2_556 ?
C5 N4 C7 89(2) . 2_556 ?
C8 N4 N6 57(2) 2_556 2_556 ?
C5 N4 N6 34.4(17) . 2_556 ?
C7 N4 N6 88.2(15) 2_556 2_556 ?
C7 N5 C6 151(4) . . ?
C7 N5 C7 64(3) . 2_556 ?
C6 N5 C7 91(3) . 2_556 ?
C7 N5 N6 147(3) . 2_556 ?
C6 N5 N6 42.7(17) . 2_556 ?
C7 N5 N6 95(2) 2_556 2_556 ?
C5 N6 C6 87(3) 2_556 2_556 ?
C5 N6 C8 34(3) 2_556 . ?
C6 N6 C8 82(3) 2_556 . ?
C5 N6 N5 109(3) 2_556 2_556 ?
C6 N6 N5 61(2) 2_556 2_556 ?
C8 N6 N5 77.4(16) . 2_556 ?
C5 N6 N4 57(2) 2_556 2_556 ?
C6 N6 N4 109(3) 2_556 2_556 ?
C8 N6 N4 33.6(19) . 2_556 ?
N5 N6 N4 75(2) 2_556 2_556 ?
C8 C5 N6 106(5) 2_556 2_556 ?
C8 C5 N4 39(3) 2_556 . ?
N6 C5 N4 88(3) 2_556 . ?
C8 C5 C6 92(4) 2_556 . ?
N6 C5 C6 52(3) 2_556 . ?
N4 C5 C6 108.3(18) . . ?
N6 C6 C5 41(2) 2_556 . ?
N6 C6 N5 77(3) 2_556 . ?
C5 C6 N5 94.9(19) . . ?
N6 C6 C8 56.2(18) 2_556 2_556 ?
C5 C6 C8 29(2) . 2_556 ?
N5 C6 C8 75(2) . 2_556 ?
N5 C7 C8 148(4) . . ?
N5 C7 N5 88(4) . 2_556 ?
C8 C7 N5 80(2) . 2_556 ?
N5 C7 C7 63(2) . 2_556 ?
C8 C7 C7 126(3) . 2_556 ?
N5 C7 C7 52.9(17) 2_556 2_556 ?
N5 C7 N4 166(4) . 2_556 ?
C8 C7 N4 34(2) . 2_556 ?
N5 C7 N4 79(2) 2_556 2_556 ?
C7 C7 N4 104(3) 2_556 2_556 ?
C5 C8 N4 108(5) 2_556 2_556 ?
C5 C8 N6 41(3) 2_556 . ?
N4 C8 N6 89(3) 2_556 . ?
C5 C8 C7 143(4) 2_556 . ?
N4 C8 C7 84(4) 2_556 . ?
N6 C8 C7 107.9(19) . . ?
C5 C8 C6 59(3) 2_556 2_556 ?
N4 C8 C6 122(4) 2_556 2_556 ?
N6 C8 C6 42(2) . 2_556 ?
C7 C8 C6 85(3) . 2_556 ?

loop_
_geom_bond_atom_site_label_1
_geom_bond_atom_site_label_2
_geom_bond_distance
_geom_bond_site_symmetry_2
_geom_bond_publ_flag
Sn1 Se2 2.5009(7) . ?
Sn1 Se2 2.5009(7) 2_656 ?
Sn1 Se1 2.5403(7) 2_656 ?
Sn1 Se1 2.5403(7) . ?
Se1 Gd1 2.9341(7) . ?
Gd1 N3 2.578(4) . ?
Gd1 N3 2.578(4) 2_656 ?
Gd1 N2 2.589(5) . ?
Gd1 N2 2.589(4) 2_656 ?
Gd1 N1 2.600(4) . ?
Gd1 N1 2.600(4) 2_656 ?
Gd1 Se1 2.9341(7) 2_656 ?
N1 C1 1.482(8) . ?
N1 H1A 0.9100 . ?
N1 H1B 0.9100 . ?
N2 C3 1.462(8) . ?
N2 C2 1.482(7) . ?
N2 H2 0.9200 . ?
N3 C4 1.476(7) . ?
N3 H3A 0.9100 . ?
N3 H3B 0.9100 . ?
C1 C2 1.503(10) . ?
C1 H1C 0.9800 . ?
C1 H1D 0.9800 . ?
C2 H2A 0.9800 . ?
C2 H2B 0.9800 . ?
C3 C4 1.495(8) . ?
C3 H3C 0.9800 . ?
C3 H3D 0.9800 . ?
C4 H4A 0.9800 . ?
C4 H4B 0.9800 . ?
N4 C8 0.96(5) 2_556 ?
N4 C5 1.47(2) . ?
N4 C7 1.71(5) 2_556 ?
N4 N6 1.74(4) 2_556 ?
N5 C7 1.403(19) . ?
N5 C6 1.507(19) . ?
N5 C7 1.57(3) 2_556 ?
N5 N6 1.68(5) 2_556 ?
N6 C5 0.98(4) 2_556 ?
N6 C6 1.17(4) 2_556 ?
N6 C8 1.458(19) . ?
N6 N5 1.68(5) 2_556 ?
N6 N4 1.74(5) 2_556 ?
C5 C8 0.84(5) 2_556 ?
C5 N6 0.98(4) 2_556 ?
C5 C6 1.488(19) . ?
C6 N6 1.17(4) 2_556 ?
C6 C8 1.74(5) 2_556 ?
C7 C8 1.51(2) . ?
C7 N5 1.57(3) 2_556 ?
C7 C7 1.58(8) 2_556 ?
C7 N4 1.71(5) 2_556 ?
C8 C5 0.84(5) 2_556 ?
C8 N4 0.96(5) 2_556 ?
C8 C6 1.74(5) 2_556 ?

loop_
_geom_hbond_atom_site_label_D
_geom_hbond_atom_site_label_H
_geom_hbond_atom_site_label_A
_geom_hbond_distance_DH
_geom_hbond_distance_HA
_geom_hbond_distance_DA
_geom_hbond_angle_DHA
_geom_hbond_site_symmetry_A
N2 H2 Se2 0.92 2.67 3.584(5) 175.5 1_545
N3 H3A Se2 0.91 2.64 3.516(5) 161.4 4_565
N3 H3B Se2 0.91 2.60 3.488(5) 166.8 2_646

loop_
_geom_torsion_atom_site_label_1
_geom_torsion_atom_site_label_2
_geom_torsion_atom_site_label_3
_geom_torsion_atom_site_label_4
_geom_torsion
_geom_torsion_site_symmetry_1
_geom_torsion_site_symmetry_2
_geom_torsion_site_symmetry_3
_geom_torsion_site_symmetry_4
_geom_torsion_publ_flag
Se2 Sn1 Se1 Gd1 113.88(2) . . . . ?
Se2 Sn1 Se1 Gd1 -118.47(2) 2_656 . . . ?
Se1 Sn1 Se1 Gd1 0.0 2_656 . . . ?
Sn1 Se1 Gd1 N3 85.7(2) . . . . ?
Sn1 Se1 Gd1 N3 -153.98(10) . . . 2_656 ?
Sn1 Se1 Gd1 N2 -77.11(17) . . . . ?
Sn1 Se1 Gd1 N2 141.36(11) . . . 2_656 ?
Sn1 Se1 Gd1 N1 -82.84(12) . . . . ?
Sn1 Se1 Gd1 N1 74.69(11) . . . 2_656 ?
Sn1 Se1 Gd1 Se1 0.0 . . . 2_656 ?
N3 Gd1 N1 C1 14.8(5) . . . . ?
N3 Gd1 N1 C1 -75.5(4) 2_656 . . . ?
N2 Gd1 N1 C1 12.2(4) . . . . ?
N2 Gd1 N1 C1 -104.2(4) 2_656 . . . ?
N1 Gd1 N1 C1 143.0(4) 2_656 . . . ?
Se1 Gd1 N1 C1 -171.8(4) . . . . ?
Se1 Gd1 N1 C1 99.4(4) 2_656 . . . ?
N3 Gd1 N2 C3 -31.8(3) . . . . ?
N3 Gd1 N2 C3 -139.5(4) 2_656 . . . ?
N2 Gd1 N2 C3 -89.0(4) 2_656 . . . ?
N1 Gd1 N2 C3 146.0(4) . . . . ?
N1 Gd1 N2 C3 -1.4(4) 2_656 . . . ?
Se1 Gd1 N2 C3 140.0(3) . . . . ?
Se1 Gd1 N2 C3 62.1(4) 2_656 . . . ?
N3 Gd1 N2 C2 -159.4(5) . . . . ?
N3 Gd1 N2 C2 92.8(4) 2_656 . . . ?
N2 Gd1 N2 C2 143.3(4) 2_656 . . . ?
N1 Gd1 N2 C2 18.4(4) . . . . ?
N1 Gd1 N2 C2 -129.1(4) 2_656 . . . ?
Se1 Gd1 N2 C2 12.3(5) . . . . ?
Se1 Gd1 N2 C2 -65.6(4) 2_656 . . . ?
N3 Gd1 N3 C4 78.4(4) 2_656 . . . ?
N2 Gd1 N3 C4 4.5(4) . . . . ?
N2 Gd1 N3 C4 140.2(4) 2_656 . . . ?
N1 Gd1 N3 C4 1.8(5) . . . . ?
N1 Gd1 N3 C4 -152.0(4) 2_656 . . . ?
Se1 Gd1 N3 C4 -163.5(3) . . . . ?
Se1 Gd1 N3 C4 -78.8(4) 2_656 . . . ?
Gd1 N1 C1 C2 -40.9(6) . . . . ?
C3 N2 C2 C1 -173.6(5) . . . . ?
Gd1 N2 C2 C1 -46.4(6) . . . . ?
N1 C1 C2 N2 57.3(7) . . . . ?
C2 N2 C3 C4 -174.4(5) . . . . ?
Gd1 N2 C3 C4 56.6(5) . . . . ?
Gd1 N3 C4 C3 22.3(7) . . . . ?
N2 C3 C4 N3 -51.7(7) . . . . ?
C7 N4 C5 C8 -31(4) 2_556 . . 2_556 ?
N6 N4 C5 C8 -118(7) 2_556 . . 2_556 ?
C8 N4 C5 N6 118(7) 2_556 . . 2_556 ?
C7 N4 C5 N6 88(4) 2_556 . . 2_556 ?
C8 N4 C5 C6 69(6) 2_556 . . . ?
C7 N4 C5 C6 39(4) 2_556 . . . ?
N6 N4 C5 C6 -49(3) 2_556 . . . ?
C8 C5 C6 N6 108(6) 2_556 . . 2_556 ?
N4 C5 C6 N6 72(4) . . . 2_556 ?
C8 C5 C6 N5 45(5) 2_556 . . . ?
N6 C5 C6 N5 -63(4) 2_556 . . . ?
N4 C5 C6 N5 9(4) . . . . ?
N6 C5 C6 C8 -108(6) 2_556 . . 2_556 ?
N4 C5 C6 C8 -36(3) . . . 2_556 ?
C7 N5 C6 N6 -126(7) . . . 2_556 ?
C7 N5 C6 N6 -96(3) 2_556 . . 2_556 ?
C7 N5 C6 C5 -89(7) . . . . ?
C7 N5 C6 C5 -59(3) 2_556 . . . ?
N6 N5 C6 C5 37(2) 2_556 . . . ?
C7 N5 C6 C8 -68(7) . . . 2_556 ?
C7 N5 C6 C8 -38(2) 2_556 . . 2_556 ?
N6 N5 C6 C8 58.1(19) 2_556 . . 2_556 ?
C6 N5 C7 C8 -82(9) . . . . ?
C7 N5 C7 C8 -115(6) 2_556 . . . ?
N6 N5 C7 C8 -171(4) 2_556 . . . ?
C6 N5 C7 N5 -15(7) . . . 2_556 ?
C7 N5 C7 N5 -49(2) 2_556 . . 2_556 ?
N6 N5 C7 N5 -104(6) 2_556 . . 2_556 ?
C6 N5 C7 C7 34(6) . . . 2_556 ?
N6 N5 C7 C7 -55(5) 2_556 . . 2_556 ?
C6 N5 C7 N4 7(19) . . . 2_556 ?
C7 N5 C7 N4 -27(14) 2_556 . . 2_556 ?
N6 N5 C7 N4 -82(16) 2_556 . . 2_556 ?
C6 N6 C8 C5 96(5) 2_556 . . 2_556 ?
N5 N6 C8 C5 158(6) 2_556 . . 2_556 ?
N4 N6 C8 C5 -120(7) 2_556 . . 2_556 ?
C5 N6 C8 N4 120(7) 2_556 . . 2_556 ?
C6 N6 C8 N4 -144(5) 2_556 . . 2_556 ?
N5 N6 C8 N4 -82(4) 2_556 . . 2_556 ?
C5 N6 C8 C7 -157(7) 2_556 . . . ?
C6 N6 C8 C7 -60(4) 2_556 . . . ?
N5 N6 C8 C7 1(3) 2_556 . . . ?
N4 N6 C8 C7 84(4) 2_556 . . . ?
C5 N6 C8 C6 -96(5) 2_556 . . 2_556 ?
N5 N6 C8 C6 62(2) 2_556 . . 2_556 ?
N4 N6 C8 C6 144(5) 2_556 . . 2_556 ?
N5 C7 C8 C5 42(12) . . . 2_556 ?
N5 C7 C8 C5 -27(9) 2_556 . . 2_556 ?
C7 C7 C8 C5 -55(10) 2_556 . . 2_556 ?
N4 C7 C8 C5 -113(9) 2_556 . . 2_556 ?
N5 C7 C8 N4 155(7) . . . 2_556 ?
N5 C7 C8 N4 86(3) 2_556 . . 2_556 ?
C7 C7 C8 N4 59(4) 2_556 . . 2_556 ?
N5 C7 C8 N6 67(7) . . . . ?
N5 C7 C8 N6 -1(3) 2_556 . . . ?
C7 C7 C8 N6 -29(4) 2_556 . . . ?
N4 C7 C8 N6 -88(3) 2_556 . . . ?
N5 C7 C8 C6 32(7) . . . 2_556 ?
N5 C7 C8 C6 -37(2) 2_556 . . 2_556 ?
C7 C7 C8 C6 -65(3) 2_556 . . 2_556 ?
N4 C7 C8 C6 -123(4) 2_556 . . 2_556 ?
